data_7214714
loop_
_publ_author_name
'Granero-Garc\'ia, Rub\'en'
'Lahoz, Fernando J.'
'Paulmann, Carsten'
'Saouane, Sofiane'
'Fabbiani, Francesca P. A.'

_publ_section_title
;
 A novel hydrate of \a-cyclodextrin crystallised under high-pressure
 conditions
;
_journal_issue 24
_journal_name_full CrystEngComm
_journal_page_first 8664
_journal_paper_doi 10.1039/c2ce26362a
_journal_volume 14
_journal_year 2012
_chemical_absolute_configuration syn
_chemical_formula_moiety 'C36 H60 O30, 6.8(H2 O)'
_chemical_formula_sum 'C36 H73.6 O36.8'
_chemical_formula_weight 1095.35
_chemical_name_common '\a-cyclodextrin 6.8-hydrate'
_chemical_name_systematic
;
cyclohexaamylose 6.8-hydrate, cyclomaltohexaose 6.8-hydrate
;
_space_group_IT_number 19
_symmetry_cell_setting orthorhombic
_symmetry_space_group_name_Hall 'P 2ac 2ab'
_symmetry_space_group_name_H-M 'P 21 21 21'
_atom_sites_solution_hydrogens mixed
_atom_sites_solution_primary notdet
_atom_sites_solution_secondary difmap
_audit_creation_method SHELXL-97
_cell_angle_alpha 90.00
_cell_angle_beta 90.00
_cell_angle_gamma 90.00
_cell_formula_units_Z 4
_cell_length_a 14.657(5)
_cell_length_b 34.253(14)
_cell_length_c 9.217(4)
_cell_measurement_reflns_used 2515
_cell_measurement_temperature 293(2)
_cell_measurement_theta_max 11.07
_cell_measurement_theta_min 1.70
_cell_volume 4627(3)
_computing_cell_refinement 'APEX2 v2012.4-0'
_computing_data_collection 'APEX2 v2012.4-0'
_computing_data_reduction 'SAINT (Bruker, 2007)'
_computing_molecular_graphics
;
ORTEP3 for Windows (Burnett & Johnson, 1996)
and Mercury (Macrae <i>et al.</i>, 2008)
;
_computing_publication_material 'publCIF (Westrip, 2010)'
_computing_structure_refinement 'SHELXL-97 (Sheldrick, 1997)'
_computing_structure_solution 'SHELXS-97 (Sheldrick, 1990)'
_diffrn_ambient_temperature 293(2)
_diffrn_detector_type 'MarCCD detector'
_diffrn_measured_fraction_theta_full 0.916
_diffrn_measured_fraction_theta_max 0.916
_diffrn_measurement_device_type 'Huber 4-circle diffractometer'
_diffrn_measurement_method '\f scan'
_diffrn_radiation_monochromator graphite
_diffrn_radiation_source 'HASYLAB/DESY F1'
_diffrn_radiation_type synchrotron
_diffrn_radiation_wavelength 0.50000
_diffrn_reflns_av_R_equivalents 0.0948
_diffrn_reflns_av_sigmaI/netI 0.0936
_diffrn_reflns_limit_h_max 11
_diffrn_reflns_limit_h_min 0
_diffrn_reflns_limit_k_max 26
_diffrn_reflns_limit_k_min 0
_diffrn_reflns_limit_l_max 7
_diffrn_reflns_limit_l_min 0
_diffrn_reflns_number 11053
_diffrn_reflns_theta_full 11.38
_diffrn_reflns_theta_max 11.38
_diffrn_reflns_theta_min 1.06
_exptl_absorpt_coefficient_mu 0.085
_exptl_absorpt_correction_T_max 0.7439
_exptl_absorpt_correction_T_min 0.4618
_exptl_absorpt_correction_type multi-scan
_exptl_absorpt_process_details
;
SHADE (Parsons, 2004)
SADABS (Sheldrick, 2008<i>a</i>)
;
_exptl_crystal_colour colourles
_exptl_crystal_density_diffrn 1.572
_exptl_crystal_density_method 'not measured'
_exptl_crystal_description block
_exptl_crystal_F_000 2336
_exptl_crystal_size_max 0.22
_exptl_crystal_size_mid 0.10
_exptl_crystal_size_min 0.09
_refine_diff_density_max 0.301
_refine_diff_density_min -0.278
_refine_diff_density_rms 0.071
_refine_ls_abs_structure_details 'Flack H D (1983), Acta Cryst. A39, 876-881'
_refine_ls_abs_structure_Flack 6(5)
_refine_ls_extinction_method none
_refine_ls_goodness_of_fit_ref 1.056
_refine_ls_hydrogen_treatment mixed
_refine_ls_matrix_type full
_refine_ls_number_parameters 331
_refine_ls_number_reflns 1301
_refine_ls_number_restraints 398
_refine_ls_restrained_S_all 0.957
_refine_ls_R_factor_all 0.0976
_refine_ls_R_factor_gt 0.0688
_refine_ls_shift/su_max 0.000
_refine_ls_shift/su_mean 0.000
_refine_ls_structure_factor_coef Fsqd
_refine_ls_weighting_details 'calc w=1/[\s^2^(Fo^2^)+(0.0830P)^2^+31.1673P] where P=(Fo^2^+2Fc^2^)/3'
_refine_ls_weighting_scheme calc
_refine_ls_wR_factor_gt 0.1606
_refine_ls_wR_factor_ref 0.1799
_reflns_number_gt 1048
_reflns_number_total 1301
_reflns_threshold_expression >2sigma(I)
_cod_data_source_file c2ce26362a.txt
_cod_data_source_block alpha_CDX_form_Ib_HP
_cod_depositor_comments
;
The following automatic conversions were performed:

'_symmetry_cell_setting' value 'Orthorhombic' changed to
'orthorhombic' according to
/usr/data/users/saulius/automatic-downloads/retrospective/RSC/lib/dictionaries/cif_core.dic
dictionary named 'cif_core.dic' version 2.4.2 from 2011-04-26.

Automatic conversion script
Id: cif_fix_values 2281 2013-09-26 08:29:07Z andrius 
;
_cod_original_cell_volume 4628(3)
_cod_database_code 7214714

loop_
_symmetry_equiv_pos_as_xyz
'x, y, z'
'x+1/2, -y+1/2, -z'
'-x, y+1/2, -z+1/2'
'-x+1/2, -y, z+1/2'

loop_
_atom_site_label
_atom_site_type_symbol
_atom_site_fract_x
_atom_site_fract_y
_atom_site_fract_z
_atom_site_U_iso_or_equiv
_atom_site_adp_type
_atom_site_occupancy
_atom_site_symmetry_multiplicity
_atom_site_calc_flag
_atom_site_refinement_flags
_atom_site_disorder_assembly
_atom_site_disorder_group
C1_1 C 0.7790(10) 0.2312(5) 0.0212(15) 0.048(7) Uiso 1 1 d D B .
H1_1 H 0.7467 0.2549 -0.0081 0.057 Uiso 1 1 calc R . .
C2_1 C 0.8362(10) 0.2172(5) -0.1045(14) 0.046(7) Uiso 1 1 d D . .
H2_1 H 0.8769 0.2382 -0.1371 0.055 Uiso 1 1 calc R . .
C3_1 C 0.8915(10) 0.1823(5) -0.0573(13) 0.033(6) Uiso 1 1 d D . .
H3_1 H 0.8508 0.1602 -0.0386 0.040 Uiso 1 1 calc R . .
C4_1 C 0.9455(10) 0.1914(5) 0.0767(13) 0.038(6) Uiso 1 1 d D . .
H4_1 H 0.9924 0.2109 0.0546 0.045 Uiso 1 1 calc R . .
C5_1 C 0.8826(11) 0.2066(5) 0.1967(14) 0.039(6) Uiso 1 1 d D B .
H5_1 H 0.8387 0.1862 0.2236 0.047 Uiso 1 1 calc R . .
C6_1 C 0.9338(13) 0.2201(6) 0.3303(17) 0.064(8) Uiso 1 1 d D . .
H6A_1 H 0.9792 0.2012 0.3604 0.077 Uiso 0.50 1 calc PR A 1
H6A'_1 H 0.9632 0.2451 0.3143 0.077 Uiso 0.50 1 calc PR A 1
H6B_1 H 0.8957 0.2380 0.3851 0.077 Uiso 0.50 1 calc PR A 2
H6B'_1 H 0.9471 0.1978 0.3916 0.077 Uiso 0.50 1 calc PR A 2
O2_1 O 0.7780(9) 0.2056(4) -0.2196(12) 0.059(5) Uiso 1 1 d D . .
H2O_1 H 0.7462 0.2241 -0.2445 0.088 Uiso 1 1 calc R . .
O3_1 O 0.9556(8) 0.1721(4) -0.1680(12) 0.043(4) Uiso 1 1 d D . .
H3O_1 H 0.9295 0.1712 -0.2466 0.065 Uiso 1 1 calc R . .
O4_1 O 0.9872(8) 0.1559(3) 0.1224(11) 0.034(4) Uiso 1 1 d D . .
O5_1 O 0.8351(8) 0.2399(3) 0.1413(11) 0.036(4) Uiso 1 1 d D . .
O6A_1 O 0.8598(16) 0.2232(9) 0.436(2) 0.058(9) Uiso 0.50 1 d PD B 1
H6OA_1 H 0.8640 0.2440 0.4794 0.087 Uiso 0.50 1 calc PR B 1
O6B_1 O 1.0178(17) 0.2394(9) 0.292(3) 0.088(11) Uiso 0.50 1 d PD B 2
H6OB_1 H 1.0457 0.2452 0.3659 0.132 Uiso 0.50 1 calc PR B 2
C1_2 C 0.4443(11) 0.1876(5) 0.1553(15) 0.041(6) Uiso 1 1 d D . .
H1_2 H 0.3781 0.1905 0.1647 0.050 Uiso 1 1 calc R . .
C2_2 C 0.4703(10) 0.1835(5) -0.0029(15) 0.038(6) Uiso 1 1 d D . .
H2_2 H 0.4481 0.2064 -0.0560 0.046 Uiso 1 1 calc R . .
C3_2 C 0.5703(9) 0.1812(5) -0.0183(14) 0.029(6) Uiso 1 1 d D . .
H3_2 H 0.5921 0.1560 0.0187 0.035 Uiso 1 1 calc R . .
C4_2 C 0.6191(9) 0.2140(5) 0.0577(15) 0.035(6) Uiso 1 1 d D B .
H4_2 H 0.6113 0.2385 0.0041 0.043 Uiso 1 1 calc R . .
C5_2 C 0.5852(10) 0.2185(5) 0.2138(15) 0.042(6) Uiso 1 1 d D . .
H5_2 H 0.6037 0.1954 0.2689 0.051 Uiso 1 1 calc R . .
C6_2 C 0.6215(13) 0.2543(5) 0.2905(18) 0.053(7) Uiso 1 1 d D . .
H6_2 H 0.5864 0.2586 0.3783 0.063 Uiso 1 1 calc R . .
H6'_2 H 0.6844 0.2496 0.3186 0.063 Uiso 1 1 calc R . .
O2_2 O 0.4277(9) 0.1492(4) -0.0610(12) 0.051(4) Uiso 1 1 d D . .
H2O_2 H 0.3809 0.1554 -0.1042 0.076 Uiso 1 1 calc R . .
O3_2 O 0.5923(9) 0.1847(4) -0.1691(12) 0.060(4) Uiso 1 1 d D . .
H3O_2 H 0.6479 0.1857 -0.1788 0.090 Uiso 1 1 calc R . .
O4_2 O 0.7143(8) 0.2028(4) 0.0607(12) 0.037(4) Uiso 1 1 d D . .
O5_2 O 0.4894(8) 0.2208(4) 0.2157(12) 0.043(4) Uiso 1 1 d D . .
O6_2 O 0.6173(9) 0.2883(4) 0.2031(14) 0.066(5) Uiso 1 1 d D . .
H6O_2 H 0.5668 0.2899 0.1654 0.100 Uiso 1 1 calc R . .
C1_3 C 0.4181(11) 0.0747(4) 0.5382(16) 0.039(6) Uiso 1 1 d D . .
H1_3 H 0.3930 0.0580 0.6147 0.046 Uiso 1 1 calc R . .
C2_3 C 0.3656(11) 0.0684(4) 0.3988(14) 0.027(6) Uiso 1 1 d D . .
H2_3 H 0.3017 0.0764 0.4093 0.033 Uiso 1 1 calc R . .
C3_3 C 0.4124(11) 0.0915(4) 0.2839(13) 0.026(6) Uiso 1 1 d D . .
H3_3 H 0.4751 0.0823 0.2703 0.031 Uiso 1 1 calc R . .
C4_3 C 0.4111(11) 0.1341(4) 0.3262(13) 0.026(6) Uiso 1 1 d D . .
H4_3 H 0.3495 0.1451 0.3198 0.032 Uiso 1 1 calc R . .
C5_3 C 0.4524(12) 0.1400(4) 0.4769(14) 0.033(6) Uiso 1 1 d D . .
H5_3 H 0.5177 0.1341 0.4711 0.040 Uiso 1 1 calc R . .
C6_3 C 0.4418(12) 0.1806(5) 0.536(2) 0.045(7) Uiso 1 1 d D . .
H6_3 H 0.4662 0.1814 0.6333 0.055 Uiso 1 1 calc R . .
H6'_3 H 0.4777 0.1983 0.4765 0.055 Uiso 1 1 calc R . .
O2_3 O 0.3727(8) 0.0274(3) 0.3680(11) 0.038(4) Uiso 1 1 d D . .
H2O_3 H 0.3216 0.0183 0.3554 0.057 Uiso 1 1 calc R . .
O3_3 O 0.3612(7) 0.0878(4) 0.1517(11) 0.038(4) Uiso 1 1 d D . .
H3O_3 H 0.3801 0.1037 0.0922 0.057 Uiso 1 1 calc R . .
O4_3 O 0.4734(8) 0.1528(4) 0.2250(12) 0.040(4) Uiso 1 1 d D . .
O5_3 O 0.4126(8) 0.1143(3) 0.5811(11) 0.035(4) Uiso 1 1 d D . .
O6_3 O 0.3502(9) 0.1939(4) 0.5384(14) 0.062(5) Uiso 1 1 d D . .
H6O_3 H 0.3220 0.1821 0.6015 0.093 Uiso 1 1 calc R . .
C1_4 C 0.7281(10) 0.0035(5) 0.6829(16) 0.036(6) Uiso 1 1 d D . .
H1_4 H 0.7622 -0.0136 0.7491 0.043 Uiso 1 1 calc R . .
C2_4 C 0.6534(10) -0.0200(4) 0.6101(17) 0.037(6) Uiso 1 1 d D . .
H2_4 H 0.6147 -0.0314 0.6857 0.045 Uiso 1 1 calc R . .
C3_4 C 0.5963(10) 0.0065(4) 0.5191(17) 0.036(6) Uiso 1 1 d D . .
H3_4 H 0.6338 0.0178 0.4417 0.044 Uiso 1 1 calc R . .
C4_4 C 0.5573(9) 0.0390(4) 0.6111(15) 0.020(6) Uiso 1 1 d D . .
H4_4 H 0.5159 0.0290 0.6858 0.025 Uiso 1 1 calc R . .
C5_4 C 0.6380(10) 0.0613(4) 0.6773(17) 0.028(6) Uiso 1 1 d D . .
H5_4 H 0.6770 0.0705 0.5978 0.034 Uiso 1 1 calc R . .
C6_4 C 0.6109(12) 0.0961(5) 0.7665(19) 0.051(7) Uiso 1 1 d D . .
H6_4 H 0.6633 0.1053 0.8210 0.061 Uiso 1 1 calc R . .
H6'_4 H 0.5913 0.1170 0.7026 0.061 Uiso 1 1 calc R . .
O2_4 O 0.6931(8) -0.0507(4) 0.5292(12) 0.045(4) Uiso 1 1 d D . .
H2O_4 H 0.7424 -0.0436 0.4967 0.068 Uiso 1 1 calc R . .
O3_4 O 0.5237(8) -0.0158(3) 0.4562(11) 0.035(4) Uiso 1 1 d D . .
H3O_4 H 0.4949 -0.0021 0.3994 0.053 Uiso 1 1 calc R . .
O4_4 O 0.5114(8) 0.0644(3) 0.5115(11) 0.029(4) Uiso 1 1 d D . .
O5_4 O 0.6896(7) 0.0348(3) 0.7631(11) 0.024(3) Uiso 1 1 d D . .
O6_4 O 0.5393(9) 0.0867(4) 0.8639(13) 0.053(4) Uiso 1 1 d D . .
H6O_4 H 0.5123 0.1067 0.8873 0.080 Uiso 1 1 calc R . .
C1_5 C 1.0614(10) 0.0471(4) 0.5279(15) 0.030(6) Uiso 1 1 d D . .
H1_5 H 1.1251 0.0525 0.5533 0.036 Uiso 1 1 calc R . .
C2_5 C 1.0396(10) 0.0051(4) 0.5643(19) 0.037(6) Uiso 1 1 d D . .
H2_5 H 1.0527 0.0011 0.6674 0.045 Uiso 1 1 calc R . .
C3_5 C 0.9413(9) -0.0033(4) 0.5398(18) 0.033(6) Uiso 1 1 d D . .
H3_5 H 0.9275 -0.0018 0.4359 0.039 Uiso 1 1 calc R . .
C4_5 C 0.8806(9) 0.0248(4) 0.6228(18) 0.035(6) Uiso 1 1 d D . .
H4_5 H 0.8864 0.0207 0.7277 0.042 Uiso 1 1 calc R . .
C5_5 C 0.9077(10) 0.0662(4) 0.5814(19) 0.042(6) Uiso 1 1 d D . .
H5_5 H 0.8954 0.0711 0.4785 0.050 Uiso 1 1 calc R . .
C6_5 C 0.8618(13) 0.0968(5) 0.676(2) 0.056(7) Uiso 1 1 d D . .
H6_5 H 0.7964 0.0926 0.6764 0.067 Uiso 1 1 calc R . .
H6'_5 H 0.8841 0.0949 0.7744 0.067 Uiso 1 1 calc R . .
O2_5 O 1.0983(8) -0.0196(4) 0.4829(12) 0.048(4) Uiso 1 1 d D . .
H2O_5 H 1.1372 -0.0289 0.5366 0.071 Uiso 1 1 calc R . .
O3_5 O 0.9221(8) -0.0420(3) 0.5933(12) 0.042(4) Uiso 1 1 d D . .
H3O_5 H 0.9324 -0.0580 0.5293 0.064 Uiso 1 1 calc R . .
O4_5 O 0.7883(8) 0.0182(4) 0.5760(12) 0.037(4) Uiso 1 1 d D . .
O5_5 O 1.0029(8) 0.0713(3) 0.6129(12) 0.043(4) Uiso 1 1 d D . .
O6_5 O 0.8817(9) 0.1345(4) 0.6185(14) 0.065(5) Uiso 1 1 d D . .
H6O_5 H 0.8370 0.1428 0.5750 0.098 Uiso 1 1 calc R . .
C1_6 C 1.0823(12) 0.1551(5) 0.1375(15) 0.038(6) Uiso 1 1 d D . .
H1_6 H 1.1089 0.1770 0.0837 0.046 Uiso 1 1 calc R . .
C2_6 C 1.1159(12) 0.1173(4) 0.0737(13) 0.035(6) Uiso 1 1 d D . .
H2_6 H 1.1825 0.1170 0.0833 0.042 Uiso 1 1 calc R . .
C3_6 C 1.0797(12) 0.0834(4) 0.1553(13) 0.028(6) Uiso 1 1 d D . .
H3_6 H 1.0136 0.0819 0.1408 0.034 Uiso 1 1 calc R . .
C4_6 C 1.0992(12) 0.0863(4) 0.3151(13) 0.027(6) Uiso 1 1 d D . .
H4_6 H 1.1644 0.0818 0.3318 0.032 Uiso 1 1 calc R . .
C5_6 C 1.0733(13) 0.1266(4) 0.3740(14) 0.036(6) Uiso 1 1 d D . .
H5_6 H 1.0067 0.1290 0.3769 0.043 Uiso 1 1 calc R . .
C6_6 C 1.1129(12) 0.1375(6) 0.5213(16) 0.048(7) Uiso 1 1 d D . .
H6_6 H 1.0992 0.1646 0.5425 0.072 Uiso 1 1 calc R . .
H6'_6 H 1.0853 0.1215 0.5962 0.072 Uiso 1 1 calc R . .
O2_6 O 1.0950(9) 0.1147(4) -0.0770(11) 0.056(4) Uiso 1 1 d D . .
H2O_6 H 1.0554 0.1307 -0.0974 0.084 Uiso 1 1 calc R . .
O3_6 O 1.1207(8) 0.0477(4) 0.1038(12) 0.048(4) Uiso 1 1 d D . .
H3O_6 H 1.0850 0.0365 0.0494 0.072 Uiso 1 1 calc R . .
O4_6 O 1.0477(8) 0.0552(3) 0.3803(11) 0.035(4) Uiso 1 1 d D . .
O5_6 O 1.1110(8) 0.1569(3) 0.2829(11) 0.042(4) Uiso 1 1 d D . .
O6_6 O 1.2108(9) 0.1317(4) 0.5215(13) 0.053(4) Uiso 1 1 d D . .
H6O_6 H 1.2248 0.1167 0.5873 0.080 Uiso 1 1 calc R . .
OW1_7 O 0.2263(10) 0.0809(4) 0.7603(14) 0.050(4) Uiso 1 1 d D . .
HW1_7 H 0.230(12) 0.058(2) 0.801(14) 0.074 Uiso 1 1 d D . .
HW1'_7 H 0.211(12) 0.077(4) 0.670(6) 0.074 Uiso 1 1 d D . .
OW2_7 O 0.2835(9) 0.0020(4) 0.7716(14) 0.044(4) Uiso 1 1 d D . .
HW2_7 H 0.300(10) -0.001(5) 0.862(5) 0.066 Uiso 1 1 d D . .
HW2'_7 H 0.322(9) -0.011(5) 0.717(11) 0.066 Uiso 1 1 d D . .
OW3_7 O 0.2313(12) 0.2220(6) 0.3298(16) 0.079(5) Uiso 1 1 d D . .
HW3_7 H 0.268(12) 0.211(6) 0.394(16) 0.118 Uiso 1 1 d D . .
HW3'_7 H 0.201(13) 0.240(5) 0.377(18) 0.118 Uiso 1 1 d D . .
OW4_7 O 0.2676(12) 0.1647(7) 0.823(2) 0.096(6) Uiso 1 1 d D . .
HW4_7 H 0.235(14) 0.181(5) 0.88(2) 0.144 Uiso 1 1 d D . .
HW4'_7 H 0.237(15) 0.143(3) 0.83(3) 0.144 Uiso 1 1 d D . .
OWA_7 O 0.7236(15) 0.1570(7) 0.477(2) 0.127(7) Uiso 1 1 d D . .
HWA_7 H 0.687(16) 0.158(8) 0.552(19) 0.190 Uiso 1 1 d D . .
HWA'_7 H 0.71(2) 0.135(4) 0.43(3) 0.190 Uiso 1 1 d D . .
OWB_7 O 0.6899(16) 0.0975(7) 0.262(3) 0.171(9) Uiso 1 1 d . . .
OWC_7 O 0.839(3) 0.1113(15) 0.213(5) 0.122(18) Uiso 0.40 1 d P . .
OWD_7 O 0.645(3) 0.2146(15) 0.561(5) 0.118(17) Uiso 0.40 1 d P . .

loop_
_atom_type_symbol
_atom_type_description
_atom_type_scat_dispersion_real
_atom_type_scat_dispersion_imag
_atom_type_scat_source
C C 0.0033 0.0016 'International Tables Vol C Tables 4.2.6.8 and 6.1.1.4'
H H 0.0000 0.0000 'International Tables Vol C Tables 4.2.6.8 and 6.1.1.4'
O O 0.0106 0.0060 'International Tables Vol C Tables 4.2.6.8 and 6.1.1.4'

loop_
_geom_angle_atom_site_label_1
_geom_angle_atom_site_label_2
_geom_angle_atom_site_label_3
_geom_angle
O4_2 C1_1 O5_1 109.6(12)
O4_2 C1_1 C2_1 110.9(14)
O5_1 C1_1 C2_1 110.2(11)
O4_2 C1_1 H1_1 108.7
O5_1 C1_1 H1_1 108.7
C2_1 C1_1 H1_1 108.7
O2_1 C2_1 C1_1 109.2(11)
O2_1 C2_1 C3_1 108.4(12)
C1_1 C2_1 C3_1 109.2(11)
O2_1 C2_1 H2_1 110.0
C1_1 C2_1 H2_1 110.0
C3_1 C2_1 H2_1 110.0
O3_1 C3_1 C4_1 106.9(11)
O3_1 C3_1 C2_1 109.9(11)
C4_1 C3_1 C2_1 110.8(11)
O3_1 C3_1 H3_1 109.8
C4_1 C3_1 H3_1 109.8
C2_1 C3_1 H3_1 109.8
O4_1 C4_1 C3_1 106.9(11)
O4_1 C4_1 C5_1 109.5(11)
C3_1 C4_1 C5_1 110.3(11)
O4_1 C4_1 H4_1 110.0
C3_1 C4_1 H4_1 110.0
C5_1 C4_1 H4_1 110.0
O5_1 C5_1 C6_1 106.7(13)
O5_1 C5_1 C4_1 107.7(11)
C6_1 C5_1 C4_1 113.1(12)
O5_1 C5_1 H5_1 109.7
C6_1 C5_1 H5_1 109.7
C4_1 C5_1 H5_1 109.7
O6B_1 C6_1 O6A_1 140(2)
O6B_1 C6_1 C5_1 111.3(18)
O6A_1 C6_1 C5_1 101.2(15)
O6B_1 C6_1 H6A_1 77.9
O6A_1 C6_1 H6A_1 111.5
C5_1 C6_1 H6A_1 111.5
O6B_1 C6_1 H6A'_1 34.9
O6A_1 C6_1 H6A'_1 111.5
C5_1 C6_1 H6A'_1 111.5
H6A_1 C6_1 H6A'_1 109.3
O6B_1 C6_1 H6B_1 109.4
O6A_1 C6_1 H6B_1 34.9
C5_1 C6_1 H6B_1 109.4
H6A_1 C6_1 H6B_1 131.9
H6A'_1 C6_1 H6B_1 77.1
O6B_1 C6_1 H6B'_1 109.4
O6A_1 C6_1 H6B'_1 79.6
C5_1 C6_1 H6B'_1 109.4
H6A_1 C6_1 H6B'_1 33.7
H6A'_1 C6_1 H6B'_1 134.0
H6B_1 C6_1 H6B'_1 108.0
C2_1 O2_1 H2O_1 109.5
C3_1 O3_1 H3O_1 109.5
C1_6 O4_1 C4_1 118.2(12)
C1_1 O5_1 C5_1 113.3(12)
C6_1 O6A_1 H6OA_1 109.5
C6_1 O6B_1 H6OB_1 109.5
O4_3 C1_2 O5_2 110.7(13)
O4_3 C1_2 C2_2 106.4(13)
O5_2 C1_2 C2_2 109.4(11)
O4_3 C1_2 H1_2 110.1
O5_2 C1_2 H1_2 110.1
C2_2 C1_2 H1_2 110.1
O2_2 C2_2 C3_2 110.6(12)
O2_2 C2_2 C1_2 109.0(11)
C3_2 C2_2 C1_2 110.4(12)
O2_2 C2_2 H2_2 108.9
C3_2 C2_2 H2_2 108.9
C1_2 C2_2 H2_2 108.9
O3_2 C3_2 C2_2 108.3(12)
O3_2 C3_2 C4_2 106.3(12)
C2_2 C3_2 C4_2 112.8(12)
O3_2 C3_2 H3_2 109.8
C2_2 C3_2 H3_2 109.8
C4_2 C3_2 H3_2 109.8
O4_2 C4_2 C3_2 105.7(12)
O4_2 C4_2 C5_2 108.8(11)
C3_2 C4_2 C5_2 111.1(12)
O4_2 C4_2 H4_2 110.4
C3_2 C4_2 H4_2 110.4
C5_2 C4_2 H4_2 110.4
O5_2 C5_2 C6_2 107.6(13)
O5_2 C5_2 C4_2 110.0(12)
C6_2 C5_2 C4_2 114.1(13)
O5_2 C5_2 H5_2 108.4
C6_2 C5_2 H5_2 108.4
C4_2 C5_2 H5_2 108.4
O6_2 C6_2 C5_2 112.6(14)
O6_2 C6_2 H6_2 109.1
C5_2 C6_2 H6_2 109.1
O6_2 C6_2 H6'_2 109.1
C5_2 C6_2 H6'_2 109.1
H6_2 C6_2 H6'_2 107.8
C2_2 O2_2 H2O_2 109.5
C3_2 O3_2 H3O_2 109.5
C1_1 O4_2 C4_2 117.6(13)
C5_2 O5_2 C1_2 114.4(12)
C6_2 O6_2 H6O_2 109.5
O5_3 C1_3 O4_4 109.9(12)
O5_3 C1_3 C2_3 110.2(12)
O4_4 C1_3 C2_3 107.7(12)
O5_3 C1_3 H1_3 109.7
O4_4 C1_3 H1_3 109.7
C2_3 C1_3 H1_3 109.7
O2_3 C2_3 C3_3 110.1(12)
O2_3 C2_3 C1_3 105.7(11)
C3_3 C2_3 C1_3 107.1(11)
O2_3 C2_3 H2_3 111.2
C3_3 C2_3 H2_3 111.2
C1_3 C2_3 H2_3 111.2
O3_3 C3_3 C2_3 108.5(11)
O3_3 C3_3 C4_3 107.2(11)
C2_3 C3_3 C4_3 108.8(11)
O3_3 C3_3 H3_3 110.7
C2_3 C3_3 H3_3 110.7
C4_3 C3_3 H3_3 110.7
O4_3 C4_3 C3_3 104.6(11)
O4_3 C4_3 C5_3 106.0(11)
C3_3 C4_3 C5_3 110.9(11)
O4_3 C4_3 H4_3 111.6
C3_3 C4_3 H4_3 111.6
C5_3 C4_3 H4_3 111.6
O5_3 C5_3 C6_3 106.7(12)
O5_3 C5_3 C4_3 111.6(11)
C6_3 C5_3 C4_3 114.1(13)
O5_3 C5_3 H5_3 108.1
C6_3 C5_3 H5_3 108.1
C4_3 C5_3 H5_3 108.1
O6_3 C6_3 C5_3 113.7(14)
O6_3 C6_3 H6_3 108.8
C5_3 C6_3 H6_3 108.8
O6_3 C6_3 H6'_3 108.8
C5_3 C6_3 H6'_3 108.8
H6_3 C6_3 H6'_3 107.7
C2_3 O2_3 H2O_3 109.5
C3_3 O3_3 H3O_3 109.5
C1_2 O4_3 C4_3 118.2(12)
C1_3 O5_3 C5_3 112.3(11)
C6_3 O6_3 H6O_3 109.5
O4_5 C1_4 O5_4 109.8(13)
O4_5 C1_4 C2_4 109.4(12)
O5_4 C1_4 C2_4 110.2(11)
O4_5 C1_4 H1_4 109.2
O5_4 C1_4 H1_4 109.2
C2_4 C1_4 H1_4 109.2
O2_4 C2_4 C3_4 112.8(11)
O2_4 C2_4 C1_4 109.3(12)
C3_4 C2_4 C1_4 109.3(13)
O2_4 C2_4 H2_4 108.4
C3_4 C2_4 H2_4 108.4
C1_4 C2_4 H2_4 108.4
O3_4 C3_4 C2_4 108.6(12)
O3_4 C3_4 C4_4 109.8(12)
C2_4 C3_4 C4_4 110.2(11)
O3_4 C3_4 H3_4 109.4
C2_4 C3_4 H3_4 109.4
C4_4 C3_4 H3_4 109.4
O4_4 C4_4 C3_4 105.4(10)
O4_4 C4_4 C5_4 108.3(11)
C3_4 C4_4 C5_4 107.3(11)
O4_4 C4_4 H4_4 111.8
C3_4 C4_4 H4_4 111.8
C5_4 C4_4 H4_4 111.8
O5_4 C5_4 C6_4 110.0(12)
O5_4 C5_4 C4_4 108.2(11)
C6_4 C5_4 C4_4 114.1(12)
O5_4 C5_4 H5_4 108.1
C6_4 C5_4 H5_4 108.1
C4_4 C5_4 H5_4 108.1
O6_4 C6_4 C5_4 111.2(14)
O6_4 C6_4 H6_4 109.4
C5_4 C6_4 H6_4 109.4
O6_4 C6_4 H6'_4 109.4
C5_4 C6_4 H6'_4 109.4
H6_4 C6_4 H6'_4 108.0
C2_4 O2_4 H2O_4 109.5
C3_4 O3_4 H3O_4 109.5
C4_4 O4_4 C1_3 119.2(11)
C1_4 O5_4 C5_4 113.8(11)
C6_4 O6_4 H6O_4 109.5
O4_6 C1_5 O5_5 109.3(12)
O4_6 C1_5 C2_5 111.9(13)
O5_5 C1_5 C2_5 107.8(11)
O4_6 C1_5 H1_5 109.3
O5_5 C1_5 H1_5 109.3
C2_5 C1_5 H1_5 109.3
O2_5 C2_5 C3_5 113.0(12)
O2_5 C2_5 C1_5 108.8(12)
C3_5 C2_5 C1_5 110.9(12)
O2_5 C2_5 H2_5 108.0
C3_5 C2_5 H2_5 108.0
C1_5 C2_5 H2_5 108.0
O3_5 C3_5 C2_5 108.4(11)
O3_5 C3_5 C4_5 107.2(12)
C2_5 C3_5 C4_5 111.7(12)
O3_5 C3_5 H3_5 109.8
C2_5 C3_5 H3_5 109.8
C4_5 C3_5 H3_5 109.8
O4_5 C4_5 C3_5 107.6(11)
O4_5 C4_5 C5_5 108.4(11)
C3_5 C4_5 C5_5 108.1(12)
O4_5 C4_5 H4_5 110.9
C3_5 C4_5 H4_5 110.9
C5_5 C4_5 H4_5 110.9
O5_5 C5_5 C6_5 103.3(13)
O5_5 C5_5 C4_5 108.5(12)
C6_5 C5_5 C4_5 112.6(13)
O5_5 C5_5 H5_5 110.7
C6_5 C5_5 H5_5 110.7
C4_5 C5_5 H5_5 110.7
O6_5 C6_5 C5_5 108.9(14)
O6_5 C6_5 H6_5 109.9
C5_5 C6_5 H6_5 109.9
O6_5 C6_5 H6'_5 109.9
C5_5 C6_5 H6'_5 109.9
H6_5 C6_5 H6'_5 108.3
C2_5 O2_5 H2O_5 109.5
C3_5 O3_5 H3O_5 109.5
C1_4 O4_5 C4_5 115.7(11)
C1_5 O5_5 C5_5 113.6(11)
C6_5 O6_5 H6O_5 109.5
O4_1 C1_6 O5_6 113.0(13)
O4_1 C1_6 C2_6 107.7(13)
O5_6 C1_6 C2_6 108.1(11)
O4_1 C1_6 H1_6 109.3
O5_6 C1_6 H1_6 109.3
C2_6 C1_6 H1_6 109.3
O2_6 C2_6 C3_6 111.5(12)
O2_6 C2_6 C1_6 111.4(12)
C3_6 C2_6 C1_6 111.1(13)
O2_6 C2_6 H2_6 107.5
C3_6 C2_6 H2_6 107.5
C1_6 C2_6 H2_6 107.5
O3_6 C3_6 C2_6 110.4(12)
O3_6 C3_6 C4_6 107.5(12)
C2_6 C3_6 C4_6 112.0(11)
O3_6 C3_6 H3_6 108.9
C2_6 C3_6 H3_6 108.9
C4_6 C3_6 H3_6 108.9
O4_6 C4_6 C3_6 105.0(11)
O4_6 C4_6 C5_6 112.9(12)
C3_6 C4_6 C5_6 111.2(11)
O4_6 C4_6 H4_6 109.2
C3_6 C4_6 H4_6 109.2
C5_6 C4_6 H4_6 109.2
O5_6 C5_6 C6_6 101.3(11)
O5_6 C5_6 C4_6 110.2(12)
C6_6 C5_6 C4_6 116.3(13)
O5_6 C5_6 H5_6 109.5
C6_6 C5_6 H5_6 109.5
C4_6 C5_6 H5_6 109.5
O6_6 C6_6 C5_6 110.2(14)
O6_6 C6_6 H6_6 109.6
C5_6 C6_6 H6_6 109.6
O6_6 C6_6 H6'_6 109.6
C5_6 C6_6 H6'_6 109.6
H6_6 C6_6 H6'_6 108.1
C2_6 O2_6 H2O_6 109.5
C3_6 O3_6 H3O_6 109.5
C1_5 O4_6 C4_6 118.4(11)
C1_6 O5_6 C5_6 114.2(12)
C6_6 O6_6 H6O_6 109.5
HW1_7 OW1_7 HW1'_7 106(5)
HW2_7 OW2_7 HW2'_7 108(5)
HW3_7 OW3_7 HW3'_7 106(5)
HW4_7 OW4_7 HW4'_7 103(5)
HWA_7 OWA_7 HWA'_7 107(5)

loop_
_geom_bond_atom_site_label_1
_geom_bond_atom_site_label_2
_geom_bond_distance
C1_1 O4_2 1.405(15)
C1_1 O5_1 1.411(11)
C1_1 C2_1 1.507(12)
C1_1 H1_1 0.9800
C2_1 O2_1 1.420(11)
C2_1 C3_1 1.509(9)
C2_1 H2_1 0.9800
C3_1 O3_1 1.430(11)
C3_1 C4_1 1.500(12)
C3_1 H3_1 0.9800
C4_1 O4_1 1.426(11)
C4_1 C5_1 1.531(12)
C4_1 H4_1 0.9800
C5_1 O5_1 1.432(11)
C5_1 C6_1 1.515(12)
C5_1 H5_1 0.9800
C6_1 O6B_1 1.441(10)
C6_1 O6A_1 1.460(17)
C6_1 H6A_1 0.9700
C6_1 H6A'_1 0.9700
C6_1 H6B_1 0.9700
C6_1 H6B'_1 0.9700
O2_1 H2O_1 0.8200
O3_1 H3O_1 0.8200
O4_1 C1_6 1.401(14)
O6A_1 H6OA_1 0.8200
O6B_1 H6OB_1 0.8200
C1_2 O4_3 1.419(15)
C1_2 O5_2 1.427(13)
C1_2 C2_2 1.514(14)
C1_2 H1_2 0.9800
C2_2 O2_2 1.435(13)
C2_2 C3_2 1.474(14)
C2_2 H2_2 0.9800
C3_2 O3_2 1.432(13)
C3_2 C4_2 1.505(14)
C3_2 H3_2 0.9800
C4_2 O4_2 1.448(13)
C4_2 C5_2 1.530(14)
C4_2 H4_2 0.9800
C5_2 O5_2 1.406(13)
C5_2 C6_2 1.511(14)
C5_2 H5_2 0.9800
C6_2 O6_2 1.420(15)
C6_2 H6_2 0.9700
C6_2 H6'_2 0.9700
O2_2 H2O_2 0.8200
O3_2 H3O_2 0.8200
O6_2 H6O_2 0.8200
C1_3 O5_3 1.413(13)
C1_3 O4_4 1.434(14)
C1_3 C2_3 1.513(14)
C1_3 H1_3 0.9800
C2_3 O2_3 1.436(13)
C2_3 C3_3 1.488(14)
C2_3 H2_3 0.9800
C3_3 O3_3 1.437(12)
C3_3 C4_3 1.510(14)
C3_3 H3_3 0.9800
C4_3 O4_3 1.455(13)
C4_3 C5_3 1.529(14)
C4_3 H4_3 0.9800
C5_3 O5_3 1.428(13)
C5_3 C6_3 1.500(14)
C5_3 H5_3 0.9800
C6_3 O6_3 1.418(14)
C6_3 H6_3 0.9700
C6_3 H6'_3 0.9700
O2_3 H2O_3 0.8200
O3_3 H3O_3 0.8200
O6_3 H6O_3 0.8200
C1_4 O4_5 1.416(14)
C1_4 O5_4 1.422(13)
C1_4 C2_4 1.514(15)
C1_4 H1_4 0.9800
C2_4 O2_4 1.415(13)
C2_4 C3_4 1.494(14)
C2_4 H2_4 0.9800
C3_4 O3_4 1.433(13)
C3_4 C4_4 1.511(14)
C3_4 H3_4 0.9800
C4_4 O4_4 1.432(12)
C4_4 C5_4 1.536(14)
C4_4 H4_4 0.9800
C5_4 O5_4 1.422(12)
C5_4 C6_4 1.500(14)
C5_4 H5_4 0.9800
C6_4 O6_4 1.419(14)
C6_4 H6_4 0.9700
C6_4 H6'_4 0.9700
O2_4 H2O_4 0.8200
O3_4 H3O_4 0.8200
O6_4 H6O_4 0.8200
C1_5 O4_6 1.404(14)
C1_5 O5_5 1.428(13)
C1_5 C2_5 1.510(14)
C1_5 H1_5 0.9800
C2_5 O2_5 1.422(13)
C2_5 C3_5 1.486(14)
C2_5 H2_5 0.9800
C3_5 O3_5 1.443(13)
C3_5 C4_5 1.517(14)
C3_5 H3_5 0.9800
C4_5 O4_5 1.438(13)
C4_5 C5_5 1.522(14)
C4_5 H4_5 0.9800
C5_5 O5_5 1.436(13)
C5_5 C6_5 1.518(14)
C5_5 H5_5 0.9800
C6_5 O6_5 1.424(15)
C6_5 H6_5 0.9700
C6_5 H6'_5 0.9700
O2_5 H2O_5 0.8200
O3_5 H3O_5 0.8200
O6_5 H6O_5 0.8200
C1_6 O5_6 1.406(13)
C1_6 C2_6 1.505(14)
C1_6 H1_6 0.9800
C2_6 O2_6 1.426(12)
C2_6 C3_6 1.483(14)
C2_6 H2_6 0.9800
C3_6 O3_6 1.441(13)
C3_6 C4_6 1.504(14)
C3_6 H3_6 0.9800
C4_6 O4_6 1.439(13)
C4_6 C5_6 1.529(14)
C4_6 H4_6 0.9800
C5_6 O5_6 1.445(13)
C5_6 C6_6 1.523(14)
C5_6 H5_6 0.9800
C6_6 O6_6 1.449(15)
C6_6 H6_6 0.9700
C6_6 H6'_6 0.9700
O2_6 H2O_6 0.8200
O3_6 H3O_6 0.8200
O6_6 H6O_6 0.8200
OW1_7 HW1_7 0.88(2)
OW1_7 HW1'_7 0.88(2)
OW2_7 HW2_7 0.87(2)
OW2_7 HW2'_7 0.88(2)
OW3_7 HW3_7 0.88(2)
OW3_7 HW3'_7 0.88(2)
OW4_7 HW4_7 0.89(2)
OW4_7 HW4'_7 0.88(2)
OWA_7 HWA_7 0.88(2)
OWA_7 HWA'_7 0.88(2)

loop_
_geom_torsion_atom_site_label_1
_geom_torsion_atom_site_label_2
_geom_torsion_atom_site_label_3
_geom_torsion_atom_site_label_4
_geom_torsion
O4_2 C1_1 C2_1 O2_1 53.6(16)
O5_1 C1_1 C2_1 O2_1 175.2(13)
O4_2 C1_1 C2_1 C3_1 -64.6(16)
O5_1 C1_1 C2_1 C3_1 56.9(17)
O2_1 C2_1 C3_1 O3_1 69.5(16)
C1_1 C2_1 C3_1 O3_1 -171.7(13)
O2_1 C2_1 C3_1 C4_1 -172.7(12)
C1_1 C2_1 C3_1 C4_1 -53.9(17)
O3_1 C3_1 C4_1 O4_1 -66.6(15)
C2_1 C3_1 C4_1 O4_1 173.7(13)
O3_1 C3_1 C4_1 C5_1 174.4(13)
C2_1 C3_1 C4_1 C5_1 54.7(17)
O4_1 C4_1 C5_1 O5_1 -174.1(12)
C3_1 C4_1 C5_1 O5_1 -56.7(17)
O4_1 C4_1 C5_1 C6_1 68.2(18)
C3_1 C4_1 C5_1 C6_1 -174.4(14)
O5_1 C5_1 C6_1 O6B_1 -81(2)
C4_1 C5_1 C6_1 O6B_1 37(2)
O5_1 C5_1 C6_1 O6A_1 75.4(18)
C4_1 C5_1 C6_1 O6A_1 -166.3(17)
C3_1 C4_1 O4_1 C1_6 123.5(13)
C5_1 C4_1 O4_1 C1_6 -117.0(14)
O4_2 C1_1 O5_1 C5_1 58.8(16)
C2_1 C1_1 O5_1 C5_1 -63.5(16)
C6_1 C5_1 O5_1 C1_1 -176.0(12)
C4_1 C5_1 O5_1 C1_1 62.2(16)
O4_3 C1_2 C2_2 O2_2 58.0(17)
O5_2 C1_2 C2_2 O2_2 177.6(13)
O4_3 C1_2 C2_2 C3_2 -63.7(16)
O5_2 C1_2 C2_2 C3_2 55.9(18)
O2_2 C2_2 C3_2 O3_2 69.9(17)
C1_2 C2_2 C3_2 O3_2 -169.3(13)
O2_2 C2_2 C3_2 C4_2 -172.7(13)
C1_2 C2_2 C3_2 C4_2 -51.9(18)
O3_2 C3_2 C4_2 O4_2 -74.2(16)
C2_2 C3_2 C4_2 O4_2 167.3(13)
O3_2 C3_2 C4_2 C5_2 168.0(13)
C2_2 C3_2 C4_2 C5_2 49.5(19)
O4_2 C4_2 C5_2 O5_2 -167.0(12)
C3_2 C4_2 C5_2 O5_2 -51.1(18)
O4_2 C4_2 C5_2 C6_2 72.1(18)
C3_2 C4_2 C5_2 C6_2 -172.0(15)
O5_2 C5_2 C6_2 O6_2 -77.1(17)
C4_2 C5_2 C6_2 O6_2 45(2)
O5_1 C1_1 O4_2 C4_2 116.0(13)
C2_1 C1_1 O4_2 C4_2 -122.1(13)
C3_2 C4_2 O4_2 C1_1 133.8(12)
C5_2 C4_2 O4_2 C1_1 -106.9(15)
C6_2 C5_2 O5_2 C1_2 -176.0(13)
C4_2 C5_2 O5_2 C1_2 59.2(17)
O4_3 C1_2 O5_2 C5_2 55.2(15)
C2_2 C1_2 O5_2 C5_2 -61.8(18)
O5_3 C1_3 C2_3 O2_3 -177.9(12)
O4_4 C1_3 C2_3 O2_3 62.2(14)
O5_3 C1_3 C2_3 C3_3 64.7(16)
O4_4 C1_3 C2_3 C3_3 -55.2(16)
O2_3 C2_3 C3_3 O3_3 68.7(16)
C1_3 C2_3 C3_3 O3_3 -176.9(12)
O2_3 C2_3 C3_3 C4_3 -174.9(12)
C1_3 C2_3 C3_3 C4_3 -60.5(16)
O3_3 C3_3 C4_3 O4_3 -74.1(14)
C2_3 C3_3 C4_3 O4_3 168.7(12)
O3_3 C3_3 C4_3 C5_3 172.0(12)
C2_3 C3_3 C4_3 C5_3 54.8(16)
O4_3 C4_3 C5_3 O5_3 -163.9(13)
C3_3 C4_3 C5_3 O5_3 -50.8(18)
O4_3 C4_3 C5_3 C6_3 75.0(17)
C3_3 C4_3 C5_3 C6_3 -171.9(13)
O5_3 C5_3 C6_3 O6_3 -68.8(18)
C4_3 C5_3 C6_3 O6_3 55(2)
O5_2 C1_2 O4_3 C4_3 105.9(13)
C2_2 C1_2 O4_3 C4_3 -135.3(11)
C3_3 C4_3 O4_3 C1_2 132.7(13)
C5_3 C4_3 O4_3 C1_2 -110.0(14)
O4_4 C1_3 O5_3 C5_3 56.4(15)
C2_3 C1_3 O5_3 C5_3 -62.1(16)
C6_3 C5_3 O5_3 C1_3 180.0(12)
C4_3 C5_3 O5_3 C1_3 54.6(17)
O4_5 C1_4 C2_4 O2_4 58.3(17)
O5_4 C1_4 C2_4 O2_4 179.1(12)
O4_5 C1_4 C2_4 C3_4 -65.5(16)
O5_4 C1_4 C2_4 C3_4 55.3(17)
O2_4 C2_4 C3_4 O3_4 60.6(18)
C1_4 C2_4 C3_4 O3_4 -177.5(12)
O2_4 C2_4 C3_4 C4_4 -179.0(13)
C1_4 C2_4 C3_4 C4_4 -57.2(17)
O3_4 C3_4 C4_4 O4_4 -65.7(15)
C2_4 C3_4 C4_4 O4_4 174.7(13)
O3_4 C3_4 C4_4 C5_4 179.0(12)
C2_4 C3_4 C4_4 C5_4 59.5(17)
O4_4 C4_4 C5_4 O5_4 -173.4(11)
C3_4 C4_4 C5_4 O5_4 -60.1(15)
O4_4 C4_4 C5_4 C6_4 63.7(17)
C3_4 C4_4 C5_4 C6_4 177.0(13)
O5_4 C5_4 C6_4 O6_4 -74.9(17)
C4_4 C5_4 C6_4 O6_4 47.0(19)
C3_4 C4_4 O4_4 C1_3 127.2(13)
C5_4 C4_4 O4_4 C1_3 -118.1(14)
O5_3 C1_3 O4_4 C4_4 108.8(13)
C2_3 C1_3 O4_4 C4_4 -131.2(12)
O4_5 C1_4 O5_4 C5_4 60.7(15)
C2_4 C1_4 O5_4 C5_4 -59.8(16)
C6_4 C5_4 O5_4 C1_4 -172.4(13)
C4_4 C5_4 O5_4 C1_4 62.3(16)
O4_6 C1_5 C2_5 O2_5 60.9(16)
O5_5 C1_5 C2_5 O2_5 -178.9(12)
O4_6 C1_5 C2_5 C3_5 -64.0(16)
O5_5 C1_5 C2_5 C3_5 56.2(17)
O2_5 C2_5 C3_5 O3_5 64.7(17)
C1_5 C2_5 C3_5 O3_5 -172.8(12)
O2_5 C2_5 C3_5 C4_5 -177.5(13)
C1_5 C2_5 C3_5 C4_5 -55.0(18)
O3_5 C3_5 C4_5 O4_5 -69.8(14)
C2_5 C3_5 C4_5 O4_5 171.6(13)
O3_5 C3_5 C4_5 C5_5 173.3(12)
C2_5 C3_5 C4_5 C5_5 54.7(17)
O4_5 C4_5 C5_5 O5_5 -173.5(12)
C3_5 C4_5 C5_5 O5_5 -57.1(16)
O4_5 C4_5 C5_5 C6_5 72.8(17)
C3_5 C4_5 C5_5 C6_5 -170.9(14)
O5_5 C5_5 C6_5 O6_5 70.3(17)
C4_5 C5_5 C6_5 O6_5 -172.8(14)
O5_4 C1_4 O4_5 C4_5 86.8(14)
C2_4 C1_4 O4_5 C4_5 -152.2(11)
C3_5 C4_5 O4_5 C1_4 114.7(15)
C5_5 C4_5 O4_5 C1_4 -128.6(13)
O4_6 C1_5 O5_5 C5_5 59.1(16)
C2_5 C1_5 O5_5 C5_5 -62.7(15)
C6_5 C5_5 O5_5 C1_5 -175.8(13)
C4_5 C5_5 O5_5 C1_5 64.4(16)
C4_1 O4_1 C1_6 O5_6 103.5(14)
C4_1 O4_1 C1_6 C2_6 -137.2(11)
O4_1 C1_6 C2_6 O2_6 61.7(17)
O5_6 C1_6 C2_6 O2_6 -175.9(13)
O4_1 C1_6 C2_6 C3_6 -63.3(15)
O5_6 C1_6 C2_6 C3_6 59.1(18)
O2_6 C2_6 C3_6 O3_6 61.7(18)
C1_6 C2_6 C3_6 O3_6 -173.4(12)
O2_6 C2_6 C3_6 C4_6 -178.5(14)
C1_6 C2_6 C3_6 C4_6 -53.6(18)
O3_6 C3_6 C4_6 O4_6 -67.7(17)
C2_6 C3_6 C4_6 O4_6 170.8(13)
O3_6 C3_6 C4_6 C5_6 169.9(13)
C2_6 C3_6 C4_6 C5_6 48.4(19)
O4_6 C4_6 C5_6 O5_6 -166.8(12)
C3_6 C4_6 C5_6 O5_6 -49.1(17)
O4_6 C4_6 C5_6 C6_6 78.6(17)
C3_6 C4_6 C5_6 C6_6 -163.6(14)
O5_6 C5_6 C6_6 O6_6 -67.8(17)
C4_6 C5_6 C6_6 O6_6 51.7(18)
O5_5 C1_5 O4_6 C4_6 86.9(16)
C2_5 C1_5 O4_6 C4_6 -153.8(13)
C3_6 C4_6 O4_6 C1_5 171.7(12)
C5_6 C4_6 O4_6 C1_5 -67.0(17)
O4_1 C1_6 O5_6 C5_6 56.0(18)
C2_6 C1_6 O5_6 C5_6 -63.0(18)
C6_6 C5_6 O5_6 C1_6 -177.5(13)
C4_6 C5_6 O5_6 C1_6 58.7(17)
